data_7017199
loop_
_publ_author_name
'Langley, Stuart K.'
'Chilton, Nicholas F.'
'Moubaraki, Boujemaa'
'Murray, Keith S.'

_publ_section_title
;
 Self-assembled decanuclear Na(I)(2)Mn(II)(4)Mn(III)(4) complexes: from
 discrete clusters to 1-D and 2-D structures, with the Mn(II)(4)Mn(III)(4)
 unit displaying a large spin ground state and probable SMM behaviour.
;
_journal_issue 45
_journal_name_full 'Dalton transactions (Cambridge, England : 2003)'
_journal_page_first 12201
_journal_page_last 12209
_journal_paper_doi 10.1039/c1dt10739a
_journal_volume 40
_journal_year 2011
_chemical_formula_sum 'C69 H114 K2 Mn8 N12 O37'
_chemical_formula_weight 2221.44
_chemical_name_systematic
;
?
;
_space_group_IT_number 2
_symmetry_cell_setting triclinic
_symmetry_space_group_name_Hall '-P 1'
_symmetry_space_group_name_H-M 'P -1'
_atom_sites_solution_hydrogens geom
_atom_sites_solution_primary direct
_atom_sites_solution_secondary difmap
_audit_creation_date '9 November 2005'
_audit_creation_method SHELXL-97
_cell_angle_alpha 77.060(3)
_cell_angle_beta 75.811(5)
_cell_angle_gamma 82.295(5)
_cell_formula_units_Z 2
_cell_length_a 14.798(3)
_cell_length_b 18.608(4)
_cell_length_c 18.879(4)
_cell_measurement_temperature 123(2)
_cell_volume 4894.7(18)
_computing_cell_refinement 'Bruker Apex2 V2.0'
_computing_data_collection 'Bruker Apex2 V2.0'
_computing_data_reduction 'Bruker Apex2 V2.0'
_computing_molecular_graphics X-Seed
_computing_publication_material CIFTAB
_computing_structure_refinement 'SHELXL-97 (Sheldrick, 1997)'
_computing_structure_solution 'SHELXS-97 (Sheldrick, 1990)'
_diffrn_ambient_temperature 123(2)
_diffrn_measured_fraction_theta_full 0.961
_diffrn_measured_fraction_theta_max 0.961
_diffrn_measurement_device_type 'Bruker X8 APEX CCD'
_diffrn_measurement_method '\f and \w scans'
_diffrn_radiation_monochromator graphite
_diffrn_radiation_source 'fine-focus sealed tube'
_diffrn_radiation_type MoK\a
_diffrn_radiation_wavelength 0.71073
_diffrn_reflns_av_R_equivalents 0.0498
_diffrn_reflns_av_sigmaI/netI 0.1083
_diffrn_reflns_limit_h_max 10
_diffrn_reflns_limit_h_min -16
_diffrn_reflns_limit_k_max 20
_diffrn_reflns_limit_k_min -20
_diffrn_reflns_limit_l_max 20
_diffrn_reflns_limit_l_min -20
_diffrn_reflns_number 22307
_diffrn_reflns_theta_full 23.26
_diffrn_reflns_theta_max 23.26
_diffrn_reflns_theta_min 1.61
_diffrn_standards_number 0
_exptl_absorpt_coefficient_mu 1.167
_exptl_absorpt_correction_T_max 0.943
_exptl_absorpt_correction_T_min 0.756
_exptl_absorpt_correction_type multi-scan
_exptl_absorpt_process_details SADABS
_exptl_crystal_colour brown
_exptl_crystal_density_diffrn 1.507
_exptl_crystal_density_method 'not measured'
_exptl_crystal_description plate
_exptl_crystal_F_000 2292
_exptl_crystal_size_max 0.3
_exptl_crystal_size_mid 0.2
_exptl_crystal_size_min 0.05
_platon_squeeze_details
;
PLATON/SQUEEZE Spek, A.L. (1990), Acta Cryst. A46, C-34
;
_refine_diff_density_max 2.219
_refine_diff_density_min -0.965
_refine_diff_density_rms 0.151
_refine_ls_extinction_method none
_refine_ls_goodness_of_fit_ref 1.033
_refine_ls_hydrogen_treatment mixed
_refine_ls_matrix_type full
_refine_ls_number_parameters 1072
_refine_ls_number_reflns 13515
_refine_ls_number_restraints 62
_refine_ls_restrained_S_all 1.033
_refine_ls_R_factor_all 0.1212
_refine_ls_R_factor_gt 0.0881
_refine_ls_shift/su_max 0.000
_refine_ls_shift/su_mean 0.000
_refine_ls_structure_factor_coef Fsqd
_refine_ls_weighting_details 'calc w=1/[\s^2^(Fo^2^)+(0.1517P)^2^+0.0000P] where P=(Fo^2^+2Fc^2^)/3'
_refine_ls_weighting_scheme calc
_refine_ls_wR_factor_gt 0.2316
_refine_ls_wR_factor_ref 0.2522
_reflns_number_gt 8765
_reflns_number_total 13515
_reflns_threshold_expression >2sigma(I)
_cod_data_source_file c1dt10739a.txt
_cod_data_source_block 748sq
_cod_original_cell_volume 4894.3(17)
_cod_database_code 7017199

loop_
_symmetry_equiv_pos_as_xyz
'x, y, z'
'-x, -y, -z'

loop_
_atom_site_label
_atom_site_type_symbol
_atom_site_fract_x
_atom_site_fract_y
_atom_site_fract_z
_atom_site_U_iso_or_equiv
_atom_site_adp_type
_atom_site_occupancy
_atom_site_symmetry_multiplicity
_atom_site_calc_flag
_atom_site_refinement_flags
_atom_site_disorder_assembly
_atom_site_disorder_group
Mn1 Mn 0.85371(8) -0.04595(7) -0.15417(7) 0.0207(3) Uani 1 1 d . . .
Mn2 Mn 0.88354(8) 0.02070(7) -0.01982(6) 0.0187(3) Uani 1 1 d . . .
Mn3 Mn 0.92915(8) 0.05468(7) 0.14053(6) 0.0182(3) Uani 1 1 d . . .
Mn4 Mn 0.73134(8) 0.10923(8) 0.08949(7) 0.0220(3) Uani 1 1 d . . .
Mn5 Mn 0.16856(9) 0.58722(7) 0.61628(8) 0.0257(4) Uani 1 1 d . . .
Mn6 Mn -0.02469(9) 0.63838(7) 0.55566(8) 0.0251(4) Uani 1 1 d . . .
Mn7 Mn 0.11514(9) 0.47845(7) 0.52485(8) 0.0261(4) Uani 1 1 d . . .
Mn8 Mn 0.24394(10) 0.34507(7) 0.45654(8) 0.0290(4) Uani 1 1 d . . .
K1 K 0.62386(15) 0.06035(15) -0.06318(12) 0.0437(6) Uani 1 1 d . . .
K2 K 0.37662(17) 0.43275(13) 0.56723(16) 0.0519(7) Uani 1 1 d . . .
O1 O 0.9079(4) -0.0425(3) -0.2578(3) 0.0235(14) Uani 1 1 d . . .
O2 O 0.7585(4) 0.0292(4) -0.1795(3) 0.0351(16) Uani 1 1 d . B .
O3 O 0.6944(5) 0.1309(5) -0.2433(5) 0.066(2) Uani 1 1 d . B .
O4 O 0.9516(4) -0.1186(3) -0.1319(3) 0.0230(14) Uani 1 1 d . . .
O5 O 0.7936(4) -0.0454(3) -0.0512(3) 0.0275(15) Uani 1 1 d . B .
O6 O 0.6884(5) -0.2809(4) -0.1441(4) 0.0481(19) Uani 1 1 d . . .
H6 H 0.6441 -0.3078 -0.1354 0.058 Uiso 1 1 calc R . .
O7 O 0.8236(4) 0.0081(3) 0.0970(3) 0.0198(13) Uani 1 1 d . . .
O8 O 0.7830(4) 0.1162(3) -0.0158(3) 0.0265(15) Uani 1 1 d . B .
O9 O 1.0548(4) -0.0287(3) 0.1376(3) 0.0189(13) Uani 1 1 d . . .
O10 O 0.9036(4) 0.0836(3) 0.2592(3) 0.0292(15) Uani 1 1 d D . .
H10 H 0.961(3) 0.086(5) 0.264(5) 0.035 Uiso 1 1 d D . .
O11 O 0.8350(4) 0.1484(3) 0.1087(3) 0.0260(14) Uani 1 1 d . . .
O12 O 0.6264(4) 0.0677(3) 0.0745(3) 0.0262(14) Uani 1 1 d . B .
O13 O 0.6708(4) 0.1073(3) 0.1893(3) 0.0252(14) Uani 1 1 d . . .
O14 O 0.4998(5) 0.0113(4) 0.0949(4) 0.0425(18) Uani 1 1 d . . .
O15 O 0.4733(4) 0.3537(4) 0.1038(4) 0.0454(19) Uani 1 1 d . . .
H15 H 0.4817 0.3582 0.1450 0.054 Uiso 1 1 calc R . .
O17 O 0.3676(5) 0.2453(4) 0.6280(4) 0.051(2) Uani 1 1 d . A .
O18 O 0.3150(4) 0.3146(3) 0.5329(4) 0.0377(17) Uani 1 1 d . A .
O20 O 0.1614(4) 0.4826(3) 0.6246(4) 0.0321(16) Uani 1 1 d . A .
O21 O 0.2345(4) 0.2438(3) 0.4559(3) 0.0267(15) Uani 1 1 d . . .
O22 O -0.1062(4) 0.6377(3) 0.4692(3) 0.0252(14) Uani 1 1 d U . .
O23 O -0.0695(5) 0.7539(4) 0.5861(4) 0.0358(17) Uani 1 1 d D . .
H23' H -0.121(4) 0.758(5) 0.569(5) 0.043 Uiso 1 1 d D . .
O24 O 0.1247(4) 0.5950(3) 0.5124(3) 0.0257(14) Uani 1 1 d . . .
O25 O 0.1724(4) 0.3711(3) 0.3835(4) 0.0297(15) Uani 1 1 d . . .
O26 O 0.5286(5) 0.3735(4) 0.2228(4) 0.049(2) Uani 1 1 d . . .
H26 H 0.5829 0.3833 0.1990 0.059 Uiso 1 1 calc R . .
O27 O 0.2543(4) 0.4460(3) 0.4626(4) 0.0355(17) Uani 1 1 d . A .
O28 O 0.0366(4) 0.6091(3) 0.6509(3) 0.0286(15) Uani 1 1 d . . .
O29 O 0.1859(4) 0.6853(3) 0.6170(4) 0.0274(15) Uani 1 1 d . . .
O30 O 0.3013(4) 0.5694(3) 0.5745(4) 0.0324(16) Uani 1 1 d . A .
O31 O 0.4426(5) 0.5899(4) 0.5103(4) 0.0440(19) Uani 1 1 d . . .
O32 O 0.3089(8) 0.5710(7) 0.8668(8) 0.129(5) Uani 1 1 d . . .
H32 H 0.3142 0.5532 0.9107 0.155 Uiso 1 1 calc R . .
N1 N 0.7758(5) -0.1518(4) -0.1289(4) 0.0282(18) Uani 1 1 d . B .
N2 N 1.0003(5) 0.0744(4) 0.0043(4) 0.0202(16) Uani 1 1 d . . .
N3 N 1.0171(5) 0.1389(5) -0.0173(4) 0.0234(18) Uani 1 1 d . . .
N4 N 1.0361(6) 0.2002(5) -0.0402(4) 0.039(2) Uani 1 1 d . . .
N5 N 0.6957(5) 0.2342(4) 0.0511(4) 0.0285(18) Uani 1 1 d . . .
N6 N 0.8776(5) -0.0551(4) 0.2311(3) 0.0193(16) Uani 1 1 d . . .
N7 N 0.3639(5) 0.3738(4) 0.3510(5) 0.034(2) Uani 1 1 d . A .
N8 N 0.0389(5) 0.7289(4) 0.4464(4) 0.0241(17) Uani 1 1 d . . .
N9 N 0.1529(6) 0.5496(4) 0.7466(4) 0.036(2) Uani 1 1 d . . .
N10 N -0.0415(6) 0.5039(4) 0.5750(5) 0.0287(19) Uani 1 1 d . . .
N11 N -0.0833(6) 0.4823(4) 0.6375(5) 0.0265(18) Uani 1 1 d . . .
N12 N -0.1260(7) 0.4611(5) 0.6984(5) 0.045(2) Uani 1 1 d . . .
C1 C 0.8754(7) -0.0028(5) -0.3161(5) 0.029(2) Uani 1 1 d U B .
C2 C 0.9199(7) -0.0195(5) -0.3855(5) 0.034(2) Uani 1 1 d . . .
H2 H 0.9711 -0.0562 -0.3892 0.041 Uiso 1 1 calc R . .
C3 C 0.8886(8) 0.0185(6) -0.4511(5) 0.047(3) Uani 1 1 d . . .
H3 H 0.9174 0.0056 -0.4979 0.056 Uiso 1 1 calc R . .
C4 C 0.8170(7) 0.0737(5) -0.4463(6) 0.039(3) Uani 1 1 d . . .
H4 H 0.7975 0.1000 -0.4901 0.047 Uiso 1 1 calc R . .
C5 C 0.7738(7) 0.0907(6) -0.3788(5) 0.038(3) Uani 1 1 d . B .
H5 H 0.7240 0.1286 -0.3757 0.045 Uiso 1 1 calc R . .
C6 C 0.8027(6) 0.0525(5) -0.3131(5) 0.025(2) Uani 1 1 d . . .
C7 C 0.7493(7) 0.0741(5) -0.2428(6) 0.033(2) Uani 1 1 d . B .
C8 C 0.8469(6) -0.2128(6) -0.1099(5) 0.034(2) Uani 1 1 d . . .
H8A H 0.8383 -0.2569 -0.1280 0.041 Uiso 1 1 calc R . .
H8B H 0.8395 -0.2266 -0.0551 0.041 Uiso 1 1 calc R . .
C9 C 0.9441(7) -0.1875(5) -0.1461(5) 0.033(2) Uani 1 1 d . . .
H9A H 0.9915 -0.2241 -0.1264 0.039 Uiso 1 1 calc R . .
H9B H 0.9565 -0.1845 -0.2006 0.039 Uiso 1 1 calc R . .
C10 C 0.7021(6) -0.1373(6) -0.0658(5) 0.032(2) Uani 1 1 d . . .
H10A H 0.6728 -0.1836 -0.0396 0.038 Uiso 1 1 calc R B .
H10B H 0.6532 -0.1010 -0.0838 0.038 Uiso 1 1 calc R . .
C11 C 0.7412(6) -0.1066(6) -0.0110(5) 0.035(2) Uani 1 1 d . B .
H11A H 0.6892 -0.0905 0.0278 0.042 Uiso 1 1 calc R . .
H11B H 0.7820 -0.1457 0.0137 0.042 Uiso 1 1 calc R . .
C12 C 0.7401(7) -0.1600(6) -0.1932(5) 0.035(2) Uani 1 1 d . . .
H12A H 0.7930 -0.1803 -0.2287 0.042 Uiso 1 1 calc R B .
H12B H 0.7204 -0.1099 -0.2186 0.042 Uiso 1 1 calc R . .
C13 C 0.6604(7) -0.2075(6) -0.1783(6) 0.041(3) Uani 1 1 d . B .
H13A H 0.6051 -0.1872 -0.1450 0.049 Uiso 1 1 calc R . .
H13B H 0.6433 -0.2080 -0.2257 0.049 Uiso 1 1 calc R . .
C14 C 0.7055(7) 0.2395(6) -0.0292(5) 0.042(3) Uani 1 1 d . B .
H14A H 0.7118 0.2915 -0.0556 0.050 Uiso 1 1 calc R . .
H14B H 0.6490 0.2231 -0.0382 0.050 Uiso 1 1 calc R . .
C15 C 0.7909(7) 0.1913(5) -0.0585(6) 0.043(3) Uani 1 1 d . . .
H15A H 0.7958 0.1920 -0.1118 0.051 Uiso 1 1 calc R B .
H15B H 0.8480 0.2105 -0.0537 0.051 Uiso 1 1 calc R . .
C16 C 0.7686(7) 0.2702(6) 0.0695(7) 0.046(3) Uani 1 1 d . . .
H16A H 0.7407 0.3161 0.0873 0.055 Uiso 1 1 calc R . .
H16B H 0.8188 0.2834 0.0245 0.055 Uiso 1 1 calc R . .
C17 C 0.8094(6) 0.2166(5) 0.1303(6) 0.036(2) Uani 1 1 d . . .
H17A H 0.8648 0.2363 0.1373 0.043 Uiso 1 1 calc R . .
H17B H 0.7624 0.2107 0.1781 0.043 Uiso 1 1 calc R . .
C18 C 0.6009(6) 0.2571(6) 0.0889(5) 0.034(2) Uani 1 1 d . . .
H18A H 0.6005 0.2549 0.1418 0.041 Uiso 1 1 calc R . .
H18B H 0.5584 0.2209 0.0876 0.041 Uiso 1 1 calc R . .
C19 C 0.5619(7) 0.3338(6) 0.0570(5) 0.042(3) Uani 1 1 d . . .
H19A H 0.6068 0.3702 0.0529 0.050 Uiso 1 1 calc R . .
H19B H 0.5533 0.3349 0.0063 0.050 Uiso 1 1 calc R . .
C20 C 0.5861(6) 0.0867(5) 0.2253(5) 0.024(2) Uani 1 1 d . B .
C21 C 0.5539(6) 0.1041(5) 0.2971(4) 0.026(2) Uani 1 1 d . . .
H21 H 0.5902 0.1312 0.3153 0.031 Uiso 1 1 calc R . .
C22 C 0.4701(6) 0.0812(6) 0.3397(5) 0.037(3) Uani 1 1 d . . .
H22 H 0.4487 0.0930 0.3878 0.045 Uiso 1 1 calc R . .
C23 C 0.4144(7) 0.0410(6) 0.3149(5) 0.041(3) Uani 1 1 d . . .
H23 H 0.3575 0.0239 0.3461 0.049 Uiso 1 1 calc R . .
C24 C 0.4452(7) 0.0272(6) 0.2437(5) 0.036(2) Uani 1 1 d . B .
H24 H 0.4080 0.0005 0.2259 0.044 Uiso 1 1 calc R . .
C25 C 0.5292(6) 0.0511(5) 0.1966(5) 0.023(2) Uani 1 1 d U . .
C26 C 0.5518(6) 0.0415(5) 0.1192(4) 0.021(2) Uani 1 1 d U B .
C27 C 0.7842(6) -0.0557(5) 0.1397(4) 0.022(2) Uani 1 1 d . . .
H27A H 0.8197 -0.0992 0.1210 0.026 Uiso 1 1 calc R . .
H27B H 0.7190 -0.0541 0.1343 0.026 Uiso 1 1 calc R . .
C28 C 0.7842(6) -0.0646(5) 0.2229(5) 0.026(2) Uani 1 1 d . . .
H28A H 0.7382 -0.0273 0.2447 0.031 Uiso 1 1 calc R . .
H28B H 0.7658 -0.1143 0.2500 0.031 Uiso 1 1 calc R . .
C29 C 0.9443(5) -0.1157(5) 0.2106(4) 0.0189(19) Uani 1 1 d U . .
H29A H 0.9310 -0.1304 0.1671 0.023 Uiso 1 1 calc R . .
H29B H 0.9371 -0.1589 0.2525 0.023 Uiso 1 1 calc R . .
C30 C 1.0452(6) -0.0943(5) 0.1912(4) 0.0197(19) Uani 1 1 d . . .
H30A H 1.0621 -0.0875 0.2368 0.024 Uiso 1 1 calc R . .
H30B H 1.0882 -0.1345 0.1719 0.024 Uiso 1 1 calc R . .
C31 C 0.8750(6) -0.0446(5) 0.3080(4) 0.022(2) Uani 1 1 d . . .
H31A H 0.9380 -0.0576 0.3187 0.026 Uiso 1 1 calc R . .
H31B H 0.8314 -0.0779 0.3449 0.026 Uiso 1 1 calc R . .
C32 C 0.8436(6) 0.0343(5) 0.3148(4) 0.023(2) Uani 1 1 d . . .
H32A H 0.7784 0.0461 0.3085 0.027 Uiso 1 1 calc R . .
H32B H 0.8452 0.0411 0.3650 0.027 Uiso 1 1 calc R . .
C33 C 0.3373(7) 0.2499(5) 0.5720(5) 0.034(2) Uani 1 1 d . A .
C34 C 0.3227(6) 0.1814(5) 0.5482(5) 0.022(2) Uani 1 1 d . . .
C35 C 0.3636(6) 0.1149(5) 0.5820(5) 0.027(2) Uani 1 1 d . A .
H35 H 0.3967 0.1147 0.6193 0.032 Uiso 1 1 calc R . .
C36 C 0.3566(6) 0.0492(5) 0.5618(5) 0.025(2) Uani 1 1 d . . .
H36 H 0.3869 0.0043 0.5835 0.030 Uiso 1 1 calc R A .
C37 C 0.3062(6) 0.0497(5) 0.5108(5) 0.027(2) Uani 1 1 d . A .
H37 H 0.2997 0.0043 0.4983 0.032 Uiso 1 1 calc R . .
C38 C 0.2635(6) 0.1151(5) 0.4762(4) 0.022(2) Uani 1 1 d . . .
H38 H 0.2269 0.1136 0.4416 0.026 Uiso 1 1 calc R A .
C39 C 0.2746(6) 0.1830(5) 0.4924(5) 0.024(2) Uani 1 1 d . A .
C40 C 0.2230(6) 0.3595(5) 0.3101(5) 0.032(2) Uani 1 1 d . . .
H40A H 0.1847 0.3812 0.2730 0.039 Uiso 1 1 calc R . .
H40B H 0.2359 0.3059 0.3105 0.039 Uiso 1 1 calc R . .
C41 C 0.3141(6) 0.3959(5) 0.2892(6) 0.033(2) Uani 1 1 d . . .
H41A H 0.3540 0.3810 0.2436 0.039 Uiso 1 1 calc R . .
H41B H 0.3010 0.4504 0.2785 0.039 Uiso 1 1 calc R . .
C42 C 0.4374(7) 0.3130(6) 0.3388(6) 0.041(3) Uani 1 1 d . . .
H42A H 0.4147 0.2799 0.3137 0.049 Uiso 1 1 calc R . .
H42B H 0.4443 0.2840 0.3883 0.049 Uiso 1 1 calc R . .
C43 C 0.5321(7) 0.3325(6) 0.2947(6) 0.046(3) Uani 1 1 d . . .
H43A H 0.5587 0.3620 0.3211 0.056 Uiso 1 1 calc R . .
H43B H 0.5737 0.2867 0.2905 0.056 Uiso 1 1 calc R . .
C44 C 0.3986(7) 0.4364(5) 0.3723(6) 0.039(3) Uani 1 1 d . . .
H44A H 0.4364 0.4160 0.4100 0.046 Uiso 1 1 calc R A .
H44B H 0.4397 0.4641 0.3278 0.046 Uiso 1 1 calc R . .
C45 C 0.3210(7) 0.4879(5) 0.4028(6) 0.037(3) Uani 1 1 d . A .
H45A H 0.3460 0.5245 0.4222 0.044 Uiso 1 1 calc R . .
H45B H 0.2894 0.5150 0.3629 0.044 Uiso 1 1 calc R . .
C46 C -0.0906(6) 0.6923(5) 0.4040(5) 0.026(2) Uani 1 1 d . . .
H46A H -0.1321 0.7376 0.4120 0.031 Uiso 1 1 calc R . .
H46B H -0.1058 0.6746 0.3629 0.031 Uiso 1 1 calc R . .
C47 C 0.0121(7) 0.7107(5) 0.3824(5) 0.030(2) Uani 1 1 d . . .
H47A H 0.0530 0.6678 0.3667 0.036 Uiso 1 1 calc R . .
H47B H 0.0206 0.7533 0.3399 0.036 Uiso 1 1 calc R . .
C48 C 0.0021(6) 0.8034(4) 0.4569(5) 0.026(2) Uani 1 1 d U . .
H48A H -0.0585 0.8156 0.4416 0.031 Uiso 1 1 calc R . .
H48B H 0.0460 0.8394 0.4249 0.031 Uiso 1 1 calc R . .
C49 C -0.0119(7) 0.8096(5) 0.5382(5) 0.031(2) Uani 1 1 d . . .
H49A H 0.0496 0.8036 0.5518 0.038 Uiso 1 1 calc R . .
H49B H -0.0419 0.8592 0.5449 0.038 Uiso 1 1 calc R . .
C50 C 0.1433(6) 0.7183(5) 0.4386(5) 0.025(2) Uani 1 1 d . . .
H50A H 0.1745 0.7453 0.3890 0.029 Uiso 1 1 calc R . .
H50B H 0.1602 0.7391 0.4771 0.029 Uiso 1 1 calc R . .
C51 C 0.1768(6) 0.6377(5) 0.4471(5) 0.024(2) Uani 1 1 d . . .
H51A H 0.1712 0.6195 0.4030 0.029 Uiso 1 1 calc R . .
H51B H 0.2436 0.6315 0.4491 0.029 Uiso 1 1 calc R . .
C52 C 0.3670(7) 0.6135(5) 0.5448(5) 0.030(2) Uani 1 1 d . A .
C53 C 0.3498(6) 0.6926(5) 0.5509(5) 0.023(2) Uani 1 1 d . . .
C54 C 0.4199(8) 0.7375(6) 0.5220(6) 0.042(3) Uani 1 1 d . A .
H54 H 0.4763 0.7190 0.4928 0.050 Uiso 1 1 calc R . .
C55 C 0.4130(8) 0.8106(5) 0.5331(6) 0.039(3) Uani 1 1 d . . .
H55 H 0.4637 0.8408 0.5123 0.047 Uiso 1 1 calc R A .
C56 C 0.3309(6) 0.8368(5) 0.5750(5) 0.030(2) Uani 1 1 d U A .
H56 H 0.3247 0.8857 0.5839 0.035 Uiso 1 1 calc R . .
C57 C 0.2576(6) 0.7932(4) 0.6043(5) 0.022(2) Uani 1 1 d . . .
H57 H 0.2018 0.8119 0.6340 0.026 Uiso 1 1 calc R A .
C58 C 0.2638(6) 0.7211(5) 0.5910(5) 0.024(2) Uani 1 1 d U A .
C59 C 0.0167(6) 0.6346(5) 0.7200(5) 0.030(2) Uani 1 1 d . . .
H59A H -0.0517 0.6432 0.7382 0.036 Uiso 1 1 calc R . .
H59B H 0.0449 0.6818 0.7124 0.036 Uiso 1 1 calc R . .
C60 C 0.0560(7) 0.5780(6) 0.7753(6) 0.043(3) Uani 1 1 d . . .
H60A H 0.0543 0.5995 0.8191 0.052 Uiso 1 1 calc R . .
H60B H 0.0160 0.5361 0.7924 0.052 Uiso 1 1 calc R . .
C61 C 0.2262(8) 0.5810(6) 0.7729(6) 0.046(3) Uani 1 1 d . . .
H61A H 0.2118 0.6352 0.7680 0.055 Uiso 1 1 calc R . .
H61B H 0.2883 0.5723 0.7401 0.055 Uiso 1 1 calc R . .
C62 C 0.2308(10) 0.5463(8) 0.8548(8) 0.077(4) Uani 1 1 d U . .
H62A H 0.1736 0.5622 0.8895 0.093 Uiso 1 1 calc R . .
H62B H 0.2365 0.4916 0.8627 0.093 Uiso 1 1 calc R . .
C63 C 0.1684(9) 0.4693(5) 0.7545(7) 0.058(4) Uani 1 1 d . A .
H63A H 0.1387 0.4453 0.8058 0.070 Uiso 1 1 calc R . .
H63B H 0.2364 0.4544 0.7460 0.070 Uiso 1 1 calc R . .
C64 C 0.1270(10) 0.4438(6) 0.6984(6) 0.056(3) Uani 1 1 d . . .
H64A H 0.1434 0.3901 0.7010 0.067 Uiso 1 1 calc R A .
H64B H 0.0580 0.4524 0.7116 0.067 Uiso 1 1 calc R . .
O19 O 0.485(3) 0.3678(18) 0.6849(12) 0.199(19) Uani 0.50 1 d P A 13
O19' O 0.4175 0.4246 0.7134 0.050 Uani 0.50 1 d P A 14
O16 O 0.5105 0.2112 -0.0835 0.050 Uani 0.50 1 d P B 15
O16' O 0.4747(17) 0.1753(13) -0.1492(14) 0.121(8) Uani 0.50 1 d PU B 16

loop_
_atom_site_aniso_label
_atom_site_aniso_U_11
_atom_site_aniso_U_22
_atom_site_aniso_U_33
_atom_site_aniso_U_23
_atom_site_aniso_U_13
_atom_site_aniso_U_12
Mn1 0.0138(7) 0.0354(8) 0.0124(7) -0.0055(6) -0.0016(5) -0.0015(6)
Mn2 0.0103(7) 0.0336(8) 0.0099(6) -0.0041(6) 0.0007(5) 0.0002(6)
Mn3 0.0100(6) 0.0304(8) 0.0116(7) -0.0026(6) 0.0006(5) -0.0004(6)
Mn4 0.0109(7) 0.0390(9) 0.0146(7) -0.0082(6) 0.0005(5) 0.0016(6)
Mn5 0.0289(8) 0.0118(7) 0.0445(9) -0.0103(6) -0.0199(7) 0.0005(6)
Mn6 0.0283(8) 0.0113(7) 0.0423(9) -0.0070(6) -0.0194(7) -0.0006(6)
Mn7 0.0324(8) 0.0095(7) 0.0442(9) -0.0074(6) -0.0229(7) 0.0014(6)
Mn8 0.0307(8) 0.0133(7) 0.0521(10) -0.0121(7) -0.0229(7) 0.0012(6)
K1 0.0249(12) 0.0834(19) 0.0279(12) -0.0242(12) -0.0004(9) -0.0105(12)
K2 0.0397(14) 0.0367(14) 0.089(2) -0.0298(14) -0.0190(14) 0.0028(11)
O1 0.025(3) 0.033(4) 0.011(3) -0.002(3) -0.004(3) 0.000(3)
O2 0.014(3) 0.055(5) 0.035(4) -0.016(4) 0.001(3) 0.001(3)
O3 0.041(5) 0.062(6) 0.080(6) -0.008(5) -0.006(4) 0.025(4)
O4 0.017(3) 0.030(4) 0.020(3) -0.001(3) -0.004(3) -0.002(3)
O5 0.016(3) 0.048(4) 0.016(3) -0.002(3) 0.004(2) -0.014(3)
O6 0.036(4) 0.043(5) 0.071(5) -0.007(4) -0.025(4) -0.007(3)
O7 0.012(3) 0.030(3) 0.015(3) -0.002(3) 0.002(2) -0.004(3)
O8 0.021(3) 0.039(4) 0.012(3) -0.003(3) 0.002(2) 0.011(3)
O9 0.013(3) 0.030(3) 0.012(3) -0.004(3) 0.000(2) -0.002(3)
O10 0.022(3) 0.037(4) 0.027(3) -0.004(3) -0.003(3) -0.004(3)
O11 0.010(3) 0.032(4) 0.033(4) -0.005(3) -0.001(3) -0.001(3)
O12 0.018(3) 0.046(4) 0.019(3) -0.012(3) -0.007(3) -0.003(3)
O13 0.008(3) 0.048(4) 0.022(3) -0.018(3) 0.005(2) -0.007(3)
O14 0.031(4) 0.071(5) 0.034(4) -0.019(4) -0.009(3) -0.017(4)
O15 0.026(4) 0.060(5) 0.053(5) -0.025(4) -0.007(3) 0.009(3)
O17 0.064(5) 0.044(5) 0.063(5) -0.017(4) -0.044(4) -0.002(4)
O18 0.033(4) 0.028(4) 0.067(5) -0.020(4) -0.031(4) 0.003(3)
O20 0.045(4) 0.018(3) 0.046(4) -0.006(3) -0.035(3) -0.001(3)
O21 0.040(4) 0.011(3) 0.040(4) -0.011(3) -0.029(3) 0.008(3)
O22 0.033(3) 0.007(3) 0.041(4) -0.007(3) -0.014(3) -0.005(2)
O23 0.037(4) 0.028(4) 0.054(4) -0.017(3) -0.025(4) 0.000(3)
O24 0.029(4) 0.008(3) 0.043(4) -0.004(3) -0.017(3) 0.003(3)
O25 0.028(4) 0.018(3) 0.051(4) -0.011(3) -0.022(3) -0.001(3)
O26 0.031(4) 0.072(6) 0.044(5) -0.011(4) -0.008(3) -0.005(4)
O27 0.036(4) 0.014(3) 0.066(5) -0.014(3) -0.023(4) -0.001(3)
O28 0.026(4) 0.025(4) 0.040(4) -0.006(3) -0.015(3) -0.005(3)
O29 0.016(3) 0.016(3) 0.052(4) -0.014(3) -0.004(3) 0.000(3)
O30 0.028(4) 0.024(4) 0.055(4) -0.022(3) -0.023(3) 0.011(3)
O31 0.029(4) 0.046(4) 0.064(5) -0.032(4) -0.012(4) 0.013(3)
O32 0.093(9) 0.159(12) 0.159(12) -0.038(10) -0.049(8) -0.044(8)
N1 0.026(4) 0.036(5) 0.024(4) -0.003(4) -0.008(3) -0.007(4)
N2 0.017(4) 0.028(5) 0.017(4) -0.006(3) -0.005(3) -0.003(3)
N3 0.005(4) 0.045(6) 0.018(4) -0.013(4) 0.002(3) 0.005(4)
N4 0.044(5) 0.041(6) 0.025(5) 0.003(4) 0.001(4) -0.013(4)
N5 0.014(4) 0.041(5) 0.025(4) -0.004(4) -0.002(3) 0.007(3)
N6 0.017(4) 0.026(4) 0.008(3) 0.003(3) 0.004(3) -0.001(3)
N7 0.031(5) 0.014(4) 0.062(6) -0.007(4) -0.018(4) -0.002(3)
N8 0.025(4) 0.012(4) 0.038(5) -0.005(3) -0.013(3) -0.002(3)
N9 0.051(6) 0.027(5) 0.041(5) -0.002(4) -0.028(4) -0.017(4)
N10 0.038(5) 0.014(4) 0.047(6) -0.015(4) -0.034(4) 0.012(4)
N11 0.035(5) 0.014(4) 0.037(6) -0.004(4) -0.025(4) 0.002(4)
N12 0.067(7) 0.025(5) 0.049(6) -0.002(4) -0.032(5) 0.000(4)
C1 0.038(5) 0.036(5) 0.022(5) -0.007(4) -0.014(4) -0.017(4)
C2 0.059(7) 0.032(6) 0.014(5) -0.007(4) -0.008(5) -0.006(5)
C3 0.070(8) 0.059(8) 0.014(5) -0.011(5) 0.000(5) -0.026(7)
C4 0.046(7) 0.029(6) 0.046(7) 0.007(5) -0.022(5) -0.017(5)
C5 0.045(6) 0.035(6) 0.036(6) 0.013(5) -0.017(5) -0.028(5)
C6 0.024(5) 0.022(5) 0.030(5) 0.003(4) -0.016(4) -0.006(4)
C7 0.033(6) 0.032(6) 0.042(6) -0.005(5) -0.028(5) -0.001(5)
C8 0.019(5) 0.050(7) 0.028(5) -0.007(5) -0.003(4) 0.004(5)
C9 0.033(6) 0.030(6) 0.037(6) -0.002(5) -0.016(5) 0.001(4)
C10 0.018(5) 0.050(6) 0.027(5) -0.008(5) 0.001(4) -0.013(4)
C11 0.024(5) 0.064(7) 0.016(5) -0.015(5) 0.008(4) -0.014(5)
C12 0.029(6) 0.049(6) 0.032(6) -0.022(5) -0.011(4) 0.008(5)
C13 0.024(6) 0.053(7) 0.055(7) -0.027(6) -0.015(5) 0.005(5)
C14 0.042(6) 0.043(6) 0.028(6) -0.002(5) 0.003(5) 0.010(5)
C15 0.036(6) 0.032(6) 0.040(6) 0.005(5) 0.005(5) 0.021(5)
C16 0.024(6) 0.032(6) 0.078(8) -0.013(6) -0.007(5) 0.002(5)
C17 0.016(5) 0.043(6) 0.049(6) -0.023(5) 0.003(4) 0.002(4)
C18 0.028(5) 0.049(6) 0.025(5) -0.013(5) -0.001(4) 0.000(5)
C19 0.025(6) 0.063(8) 0.037(6) -0.021(5) -0.008(5) 0.018(5)
C20 0.015(5) 0.030(5) 0.028(5) -0.005(4) -0.010(4) 0.005(4)
C21 0.020(5) 0.044(6) 0.017(5) -0.016(4) -0.006(4) 0.003(4)
C22 0.027(6) 0.063(7) 0.018(5) -0.010(5) 0.003(4) 0.001(5)
C23 0.019(5) 0.071(8) 0.029(6) -0.006(5) 0.005(4) -0.016(5)
C24 0.032(6) 0.048(7) 0.037(6) -0.013(5) -0.013(5) -0.014(5)
C25 0.011(4) 0.038(5) 0.020(4) -0.002(4) -0.008(3) 0.001(4)
C26 0.011(4) 0.037(5) 0.014(4) -0.006(4) -0.006(3) 0.005(4)
C27 0.011(4) 0.035(5) 0.019(5) -0.004(4) -0.001(4) -0.005(4)
C28 0.014(5) 0.040(6) 0.025(5) -0.011(4) -0.003(4) -0.006(4)
C29 0.017(4) 0.026(4) 0.009(4) -0.005(3) 0.008(3) -0.004(4)
C30 0.018(5) 0.029(5) 0.011(4) -0.005(4) 0.002(3) -0.007(4)
C31 0.023(5) 0.029(5) 0.015(4) -0.005(4) -0.004(4) -0.010(4)
C32 0.026(5) 0.025(5) 0.016(5) -0.005(4) 0.003(4) -0.011(4)
C33 0.033(6) 0.039(6) 0.032(6) -0.011(5) -0.015(5) 0.016(5)
C34 0.010(4) 0.021(5) 0.031(5) 0.001(4) 0.002(4) -0.008(4)
C35 0.012(5) 0.038(6) 0.024(5) -0.004(4) 0.007(4) 0.002(4)
C36 0.014(5) 0.026(5) 0.027(5) 0.006(4) 0.002(4) -0.002(4)
C37 0.026(5) 0.016(5) 0.029(5) -0.004(4) 0.005(4) 0.006(4)
C38 0.023(5) 0.027(5) 0.011(4) -0.007(4) 0.008(4) -0.002(4)
C39 0.013(5) 0.027(5) 0.031(5) -0.009(4) -0.002(4) 0.002(4)
C40 0.024(5) 0.034(6) 0.043(6) -0.012(5) -0.014(5) 0.004(4)
C41 0.030(6) 0.022(5) 0.052(6) -0.011(5) -0.015(5) -0.003(4)
C42 0.036(6) 0.034(6) 0.059(7) -0.019(5) -0.020(5) 0.010(5)
C43 0.042(7) 0.040(7) 0.068(8) -0.021(6) -0.021(6) -0.009(5)
C44 0.032(6) 0.037(6) 0.063(7) -0.021(5) -0.037(5) 0.009(5)
C45 0.041(6) 0.019(5) 0.058(7) -0.019(5) -0.014(5) -0.007(5)
C46 0.027(5) 0.023(5) 0.035(5) -0.010(4) -0.016(4) -0.002(4)
C47 0.048(6) 0.013(5) 0.036(6) -0.013(4) -0.017(5) 0.005(4)
C48 0.027(5) 0.013(4) 0.044(5) -0.003(4) -0.020(4) -0.002(4)
C49 0.033(6) 0.013(5) 0.053(6) -0.007(4) -0.017(5) -0.006(4)
C50 0.018(5) 0.019(5) 0.045(6) -0.019(4) -0.012(4) 0.000(4)
C51 0.021(5) 0.026(5) 0.024(5) -0.002(4) -0.006(4) -0.003(4)
C52 0.023(6) 0.036(6) 0.035(6) -0.008(5) -0.012(5) -0.003(5)
C53 0.031(5) 0.014(5) 0.029(5) -0.008(4) -0.014(4) 0.000(4)
C54 0.049(7) 0.045(7) 0.037(6) -0.017(5) -0.019(5) 0.008(6)
C55 0.058(7) 0.019(5) 0.044(6) -0.002(5) -0.020(6) -0.010(5)
C56 0.031(5) 0.013(4) 0.047(5) 0.000(4) -0.018(4) -0.003(4)
C57 0.031(5) 0.017(5) 0.025(5) -0.007(4) -0.017(4) -0.002(4)
C58 0.023(5) 0.029(5) 0.033(5) -0.011(4) -0.022(4) -0.002(4)
C59 0.025(5) 0.039(6) 0.026(5) -0.008(5) 0.003(4) -0.017(4)
C60 0.045(7) 0.044(7) 0.042(6) 0.004(5) -0.016(5) -0.021(5)
C61 0.051(7) 0.036(6) 0.063(8) -0.027(6) -0.019(6) -0.003(5)
C62 0.081(8) 0.090(8) 0.090(8) -0.038(6) -0.042(6) -0.032(6)
C63 0.104(10) 0.021(6) 0.077(9) -0.007(6) -0.076(8) -0.002(6)
C64 0.100(10) 0.037(7) 0.046(7) -0.002(6) -0.047(7) -0.009(6)
O19 0.34(5) 0.23(3) 0.062(15) 0.026(17) -0.05(2) -0.24(3)
O19' 0.050 0.050 0.050 -0.010 -0.011 -0.004
O16 0.050 0.050 0.050 -0.010 -0.011 -0.004
O16' 0.115(11) 0.096(10) 0.128(11) -0.021(8) 0.010(8) 0.006(8)

loop_
_atom_type_symbol
_atom_type_description
_atom_type_scat_dispersion_real
_atom_type_scat_dispersion_imag
_atom_type_scat_source
C C 0.0033 0.0016 'International Tables Vol C Tables 4.2.6.8 and 6.1.1.4'
H H 0.0000 0.0000 'International Tables Vol C Tables 4.2.6.8 and 6.1.1.4'
N N 0.0061 0.0033 'International Tables Vol C Tables 4.2.6.8 and 6.1.1.4'
O O 0.0106 0.0060 'International Tables Vol C Tables 4.2.6.8 and 6.1.1.4'
Mn Mn 0.3368 0.7283 'International Tables Vol C Tables 4.2.6.8 and 6.1.1.4'
K K 0.2009 0.2494 'International Tables Vol C Tables 4.2.6.8 and 6.1.1.4'

loop_
_geom_angle_atom_site_label_1
_geom_angle_atom_site_label_2
_geom_angle_atom_site_label_3
_geom_angle
_geom_angle_site_symmetry_1
_geom_angle_site_symmetry_3
O4 Mn1 O1 88.4(2) . .
O4 Mn1 O2 177.9(3) . .
O1 Mn1 O2 90.1(3) . .
O4 Mn1 O5 94.8(2) . .
O1 Mn1 O5 176.8(3) . .
O2 Mn1 O5 86.7(3) . .
O4 Mn1 O9 82.7(2) . 2_755
O1 Mn1 O9 96.4(2) . 2_755
O2 Mn1 O9 96.1(2) . 2_755
O5 Mn1 O9 84.0(2) . 2_755
O4 Mn1 N1 80.3(3) . .
O1 Mn1 N1 98.9(3) . .
O2 Mn1 N1 101.3(3) . .
O5 Mn1 N1 81.6(3) . .
O9 Mn1 N1 156.7(2) 2_755 .
O4 Mn1 Mn2 85.42(18) . .
O1 Mn1 Mn2 138.75(19) . .
O2 Mn1 Mn2 94.9(2) . .
O5 Mn1 Mn2 41.88(17) . .
O9 Mn1 Mn2 42.32(14) 2_755 .
N1 Mn1 Mn2 119.95(18) . .
O4 Mn1 K1 143.12(17) . .
O1 Mn1 K1 128.43(18) . .
O2 Mn1 K1 38.58(19) . .
O5 Mn1 K1 48.37(18) . .
O9 Mn1 K1 94.11(15) 2_755 .
N1 Mn1 K1 89.96(19) . .
Mn2 Mn1 K1 68.80(4) . .
O7 Mn2 O8 78.0(2) . .
O7 Mn2 O9 177.7(2) . 2_755
O8 Mn2 O9 103.9(2) . 2_755
O7 Mn2 O5 100.1(2) . .
O8 Mn2 O5 94.7(2) . .
O9 Mn2 O5 78.7(2) 2_755 .
O7 Mn2 N2 85.7(2) . .
O8 Mn2 N2 95.6(3) . .
O9 Mn2 N2 95.3(2) 2_755 .
O5 Mn2 N2 169.1(2) . .
O7 Mn2 N2 93.9(2) . 2_755
O8 Mn2 N2 168.3(2) . 2_755
O9 Mn2 N2 84.4(2) 2_755 2_755
O5 Mn2 N2 95.0(2) . 2_755
N2 Mn2 N2 75.2(3) . 2_755
O7 Mn2 Mn1 135.85(16) . .
O8 Mn2 Mn1 104.28(16) . .
O9 Mn2 Mn1 42.73(15) 2_755 .
O5 Mn2 Mn1 36.11(14) . .
N2 Mn2 Mn1 136.49(17) . .
N2 Mn2 Mn1 87.41(17) 2_755 .
O7 Mn2 Mn4 42.25(15) . .
O8 Mn2 Mn4 35.83(14) . .
O9 Mn2 Mn4 139.75(15) 2_755 .
O5 Mn2 Mn4 100.72(15) . .
N2 Mn2 Mn4 89.78(17) . .
N2 Mn2 Mn4 135.15(17) 2_755 .
Mn1 Mn2 Mn4 128.05(5) . .
O7 Mn2 K1 90.18(15) . .
O8 Mn2 K1 48.48(17) . .
O9 Mn2 K1 90.29(15) 2_755 .
O5 Mn2 K1 46.22(17) . .
N2 Mn2 K1 143.79(19) . .
N2 Mn2 K1 141.04(19) 2_755 .
Mn1 Mn2 K1 63.84(4) . .
Mn4 Mn2 K1 64.27(4) . .
O11 Mn3 O4 96.3(2) . 2_755
O11 Mn3 O9 161.7(2) . .
O4 Mn3 O9 74.7(2) 2_755 .
O11 Mn3 O7 75.1(2) . .
O4 Mn3 O7 155.7(2) 2_755 .
O9 Mn3 O7 106.6(2) . .
O11 Mn3 O10 89.7(2) . .
O4 Mn3 O10 76.2(2) 2_755 .
O9 Mn3 O10 103.2(2) . .
O7 Mn3 O10 125.5(2) . .
O11 Mn3 N6 123.1(2) . .
O4 Mn3 N6 128.7(2) 2_755 .
O9 Mn3 N6 73.8(2) . .
O7 Mn3 N6 73.0(2) . .
O10 Mn3 N6 73.0(2) . .
O11 Mn3 N2 84.0(2) . .
O4 Mn3 N2 78.3(2) 2_755 .
O9 Mn3 N2 78.6(2) . .
O7 Mn3 N2 78.2(2) . .
O10 Mn3 N2 152.9(2) . .
N6 Mn3 N2 131.9(2) . .
O13 Mn4 O11 88.0(2) . .
O13 Mn4 O8 174.5(3) . .
O11 Mn4 O8 95.4(3) . .
O13 Mn4 O12 89.9(2) . .
O11 Mn4 O12 177.6(3) . .
O8 Mn4 O12 86.8(3) . .
O13 Mn4 O7 102.3(2) . .
O11 Mn4 O7 82.2(2) . .
O8 Mn4 O7 82.4(2) . .
O12 Mn4 O7 97.0(2) . .
O13 Mn4 N5 94.7(3) . .
O11 Mn4 N5 79.7(3) . .
O8 Mn4 N5 81.8(2) . .
O12 Mn4 N5 101.8(3) . .
O7 Mn4 N5 154.6(2) . .
O13 Mn4 Mn2 143.8(2) . .
O11 Mn4 Mn2 86.83(17) . .
O8 Mn4 Mn2 41.01(17) . .
O12 Mn4 Mn2 94.07(17) . .
O7 Mn4 Mn2 41.47(14) . .
N5 Mn4 Mn2 119.51(18) . .
O13 Mn4 K1 125.93(18) . .
O11 Mn4 K1 145.76(18) . .
O8 Mn4 K1 50.42(19) . .
O12 Mn4 K1 36.46(17) . .
O7 Mn4 K1 93.13(15) . .
N5 Mn4 K1 91.97(19) . .
Mn2 Mn4 K1 68.44(5) . .
O29 Mn5 O28 88.6(2) . .
O29 Mn5 O20 172.5(3) . .
O28 Mn5 O20 95.3(3) . .
O29 Mn5 O30 90.1(3) . .
O28 Mn5 O30 176.0(3) . .
O20 Mn5 O30 86.4(3) . .
O29 Mn5 O24 104.3(2) . .
O28 Mn5 O24 81.1(2) . .
O20 Mn5 O24 82.7(2) . .
O30 Mn5 O24 95.5(2) . .
O29 Mn5 N9 92.9(3) . .
O28 Mn5 N9 79.2(3) . .
O20 Mn5 N9 81.5(3) . .
O30 Mn5 N9 104.7(3) . .
O24 Mn5 N9 153.4(3) . .
O29 Mn5 Mn7 145.8(2) . .
O28 Mn5 Mn7 87.01(18) . .
O20 Mn5 Mn7 41.16(17) . .
O30 Mn5 Mn7 91.92(18) . .
O24 Mn5 Mn7 41.60(14) . .
N9 Mn5 Mn7 119.37(19) . .
O29 Mn5 K2 124.36(18) . .
O28 Mn5 K2 146.88(18) . .
O20 Mn5 K2 51.6(2) . .
O30 Mn5 K2 34.94(18) . .
O24 Mn5 K2 92.58(15) . .
N9 Mn5 K2 94.3(2) . .
Mn7 Mn5 K2 67.85(5) . .
O28 Mn6 O25 97.3(2) . 2_566
O28 Mn6 O22 163.6(2) . .
O25 Mn6 O22 73.8(2) 2_566 .
O28 Mn6 O24 74.7(2) . .
O25 Mn6 O24 155.2(2) 2_566 .
O22 Mn6 O24 107.6(2) . .
O28 Mn6 O23 87.7(2) . .
O25 Mn6 O23 77.0(2) 2_566 .
O22 Mn6 O23 103.3(2) . .
O24 Mn6 O23 125.0(2) . .
O28 Mn6 N8 121.9(2) . .
O25 Mn6 N8 128.6(2) 2_566 .
O22 Mn6 N8 73.5(2) . .
O24 Mn6 N8 73.5(2) . .
O23 Mn6 N8 73.2(2) . .
O28 Mn6 N10 85.4(2) . .
O25 Mn6 N10 77.2(2) 2_566 .
O22 Mn6 N10 79.3(2) . .
O24 Mn6 N10 78.8(2) . .
O23 Mn6 N10 152.2(3) . .
N8 Mn6 N10 132.5(3) . .
O24 Mn7 O22 176.9(2) . 2_566
O24 Mn7 O20 78.2(2) . .
O22 Mn7 O20 104.8(2) 2_566 .
O24 Mn7 O27 100.5(2) . .
O22 Mn7 O27 78.2(2) 2_566 .
O20 Mn7 O27 94.9(2) . .
O24 Mn7 N10 85.2(2) . .
O22 Mn7 N10 95.6(2) 2_566 .
O20 Mn7 N10 95.1(3) . .
O27 Mn7 N10 169.4(2) . .
O24 Mn7 N10 92.8(2) . 2_566
O22 Mn7 N10 84.5(2) 2_566 2_566
O20 Mn7 N10 167.1(2) . 2_566
O27 Mn7 N10 95.8(3) . 2_566
N10 Mn7 N10 74.8(3) . 2_566
O24 Mn7 Mn5 42.37(16) . .
O22 Mn7 Mn5 140.56(17) 2_566 .
O20 Mn7 Mn5 35.81(15) . .
O27 Mn7 Mn5 100.21(16) . .
N10 Mn7 Mn5 90.03(18) . .
N10 Mn7 Mn5 134.31(17) 2_566 .
O24 Mn7 Mn8 135.61(17) . .
O22 Mn7 Mn8 42.77(16) 2_566 .
O20 Mn7 Mn8 105.94(17) . .
O27 Mn7 Mn8 35.78(15) . .
N10 Mn7 Mn8 136.59(18) . .
N10 Mn7 Mn8 86.95(18) 2_566 .
Mn5 Mn7 Mn8 128.56(5) . .
O24 Mn7 K2 90.92(16) . .
O22 Mn7 K2 90.10(16) 2_566 .
O20 Mn7 K2 50.66(18) . .
O27 Mn7 K2 44.21(17) . .
N10 Mn7 K2 145.4(2) . .
N10 Mn7 K2 139.7(2) 2_566 .
Mn5 Mn7 K2 65.24(5) . .
Mn8 Mn7 K2 63.40(5) . .
O25 Mn8 O21 87.7(2) . .
O25 Mn8 O18 177.7(3) . .
O21 Mn8 O18 90.2(2) . .
O25 Mn8 O27 95.0(3) . .
O21 Mn8 O27 176.9(3) . .
O18 Mn8 O27 87.0(3) . .
O25 Mn8 O22 81.9(3) . 2_566
O21 Mn8 O22 96.3(2) . 2_566
O18 Mn8 O22 97.3(3) . 2_566
O27 Mn8 O22 82.8(2) . 2_566
O25 Mn8 N7 80.8(3) . .
O21 Mn8 N7 100.1(3) . .
O18 Mn8 N7 100.6(3) . .
O27 Mn8 N7 81.7(3) . .
O22 Mn8 N7 155.6(2) 2_566 .
O25 Mn8 Mn7 83.87(18) . .
O21 Mn8 Mn7 138.0(2) . .
O18 Mn8 Mn7 97.01(19) . .
O27 Mn8 Mn7 41.4(2) . .
O22 Mn8 Mn7 41.78(14) 2_566 .
N7 Mn8 Mn7 118.85(18) . .
O25 Mn8 K2 141.58(18) . .
O21 Mn8 K2 130.61(17) . .
O18 Mn8 K2 40.58(19) . .
O27 Mn8 K2 46.69(19) . .
O22 Mn8 K2 94.12(15) 2_566 .
N7 Mn8 K2 88.8(2) . .
Mn7 Mn8 K2 69.03(5) . .
O12 K1 O14 122.9(2) . 2_655
O12 K1 O2 132.8(2) . .
O14 K1 O2 92.8(2) 2_655 .
O12 K1 O5 83.37(17) . .
O14 K1 O5 107.2(2) 2_655 .
O2 K1 O5 55.03(18) . .
O12 K1 O16 91.03(15) . .
O14 K1 O16 94.77(17) 2_655 .
O2 K1 O16 117.89(17) . .
O5 K1 O16 156.81(14) . .
O12 K1 O8 54.45(16) . .
O14 K1 O8 169.9(2) 2_655 .
O2 K1 O8 84.76(18) . .
O5 K1 O8 63.42(16) . .
O16 K1 O8 95.08(13) . .
O12 K1 O14 43.64(18) . .
O14 K1 O14 79.5(2) 2_655 .
O2 K1 O14 150.5(2) . .
O5 K1 O14 99.83(18) . .
O16 K1 O14 91.28(15) . .
O8 K1 O14 97.89(16) . .
O12 K1 C26 21.76(19) . .
O14 K1 C26 101.4(2) 2_655 .
O2 K1 C26 147.8(2) . .
O5 K1 C26 93.00(18) . .
O16 K1 C26 89.79(15) . .
O8 K1 C26 76.19(18) . .
O14 K1 C26 21.97(19) . .
O12 K1 O3 146.4(2) . .
O14 K1 O3 89.5(2) 2_655 .
O2 K1 O3 42.05(19) . .
O5 K1 O3 95.96(17) . .
O16 K1 O3 76.45(14) . .
O8 K1 O3 95.16(19) . .
O14 K1 O3 162.8(2) . .
C26 K1 O3 163.2(2) . .
O12 K1 O16' 119.1(4) . .
O14 K1 O16' 68.2(5) 2_655 .
O2 K1 O16' 101.5(4) . .
O5 K1 O16' 156.4(4) . .
O16 K1 O16' 31.4(4) . .
O8 K1 O16' 122.0(5) . .
O14 K1 O16' 101.9(4) . .
C26 K1 O16' 110.6(4) . .
O3 K1 O16' 61.5(4) . .
O12 K1 C11 80.1(2) . .
O14 K1 C11 88.4(2) 2_655 .
O2 K1 C11 70.4(2) . .
O5 K1 C11 24.63(18) . .
O16 K1 C11 170.86(16) . .
O8 K1 C11 81.5(2) . .
O14 K1 C11 80.9(2) . .
C26 K1 C11 81.2(2) . .
O3 K1 C11 112.2(2) . .
O16' K1 C11 155.1(5) . .
O12 K1 C7 145.9(2) . .
O14 K1 C7 89.2(2) 2_655 .
O2 K1 C7 21.0(2) . .
O5 K1 C7 75.78(19) . .
O16 K1 C7 97.63(17) . .
O8 K1 C7 91.87(19) . .
O14 K1 C7 166.2(2) . .
C26 K1 C7 166.5(2) . .
O3 K1 C7 21.24(19) . .
O16' K1 C7 80.9(4) . .
C11 K1 C7 91.0(2) . .
O30 K2 O31 120.0(2) . 2_666
O30 K2 O18 132.6(2) . .
O31 K2 O18 94.7(2) 2_666 .
O30 K2 O19' 87.19(15) . .
O31 K2 O19' 97.62(16) 2_666 .
O18 K2 O19' 121.53(17) . .
O30 K2 O27 82.05(18) . .
O31 K2 O27 107.3(2) 2_666 .
O18 K2 O27 55.67(18) . .
O19' K2 O27 155.01(17) . .
O30 K2 O19 113.3(7) . .
O31 K2 O19 75.4(7) 2_666 .
O18 K2 O19 105.7(5) . .
O19' K2 O19 28.3(7) . .
O27 K2 O19 161.1(5) . .
O30 K2 O31 43.87(19) . .
O31 K2 O31 76.1(2) 2_666 .
O18 K2 O31 146.7(2) . .
O19' K2 O31 91.60(14) . .
O27 K2 O31 96.04(19) . .
O19 K2 O31 102.7(4) . .
O30 K2 O20 53.12(18) . .
O31 K2 O20 167.6(2) 2_666 .
O18 K2 O20 86.17(18) . .
O19' K2 O20 92.44(13) . .
O27 K2 O20 63.12(18) . .
O19 K2 O20 116.3(7) . .
O31 K2 O20 96.46(17) . .
O30 K2 C52 22.1(2) . .
O31 K2 C52 98.0(2) 2_666 .
O18 K2 C52 146.5(2) . .
O19' K2 C52 87.34(17) . .
O27 K2 C52 90.9(2) . .
O19 K2 C52 107.4(5) . .
O31 K2 C52 21.95(19) . .
O20 K2 C52 75.1(2) . .
O30 K2 C45 78.5(2) . .
O31 K2 C45 86.6(2) 2_666 .
O18 K2 C45 71.9(2) . .
O19' K2 C45 165.25(17) . .
O27 K2 C45 26.1(2) . .
O19 K2 C45 161.6(7) . .
O31 K2 C45 75.6(2) . .
O20 K2 C45 81.9(2) . .
C52 K2 C45 78.1(2) . .
O30 K2 O17 149.7(2) . .
O31 K2 O17 89.8(2) 2_666 .
O18 K2 O17 40.01(18) . .
O19' K2 O17 83.03(13) . .
O27 K2 O17 95.01(17) . .
O19 K2 O17 66.1(5) . .
O31 K2 O17 164.20(19) . .
O20 K2 O17 98.60(18) . .
C52 K2 O17 168.3(2) . .
C45 K2 O17 111.2(2) . .
O30 K2 C33 146.7(2) . .
O31 K2 C33 90.4(2) 2_666 .
O18 K2 C33 19.8(2) . .
O19' K2 C33 103.13(17) . .
O27 K2 C33 75.4(2) . .
O19 K2 C33 85.9(5) . .
O31 K2 C33 161.3(2) . .
O20 K2 C33 94.4(2) . .
C52 K2 C33 165.7(2) . .
C45 K2 C33 90.9(2) . .
O17 K2 C33 20.36(18) . .
C1 O1 Mn1 127.7(5) . .
C7 O2 Mn1 132.5(6) . .
C7 O2 K1 112.1(6) . .
Mn1 O2 K1 115.1(3) . .
C7 O3 K1 83.9(6) . .
C9 O4 Mn1 114.2(5) . .
C9 O4 Mn3 133.9(5) . 2_755
Mn1 O4 Mn3 104.8(3) . 2_755
C11 O5 Mn1 117.1(5) . .
C11 O5 Mn2 132.8(5) . .
Mn1 O5 Mn2 102.0(2) . .
C11 O5 K1 94.3(5) . .
Mn1 O5 K1 102.8(2) . .
Mn2 O5 K1 102.0(2) . .
C13 O6 H6 109.5 . .
C27 O7 Mn2 122.9(5) . .
C27 O7 Mn4 116.7(5) . .
Mn2 O7 Mn4 96.3(2) . .
C27 O7 Mn3 117.6(5) . .
Mn2 O7 Mn3 103.3(2) . .
Mn4 O7 Mn3 94.6(2) . .
C15 O8 Mn4 114.5(5) . .
C15 O8 Mn2 129.5(5) . .
Mn4 O8 Mn2 103.2(2) . .
C15 O8 K1 104.5(6) . .
Mn4 O8 K1 100.8(2) . .
Mn2 O8 K1 99.9(2) . .
C30 O9 Mn2 125.7(5) . 2_755
C30 O9 Mn1 114.5(5) . 2_755
Mn2 O9 Mn1 94.9(2) 2_755 2_755
C30 O9 Mn3 116.8(4) . .
Mn2 O9 Mn3 104.0(2) 2_755 .
Mn1 O9 Mn3 94.8(2) 2_755 .
C32 O10 Mn3 111.9(5) . .
C32 O10 H10 119(6) . .
Mn3 O10 H10 103(6) . .
C17 O11 Mn4 111.9(5) . .
C17 O11 Mn3 133.7(6) . .
Mn4 O11 Mn3 106.4(3) . .
C26 O12 Mn4 133.2(5) . .
C26 O12 K1 109.0(5) . .
Mn4 O12 K1 117.8(3) . .
C20 O13 Mn4 129.0(5) . .
C26 O14 K1 171.7(6) . 2_655
C26 O14 K1 87.8(5) . .
K1 O14 K1 100.5(2) 2_655 .
C19 O15 H15 109.5 . .
C33 O17 K2 83.3(6) . .
C33 O18 Mn8 133.0(6) . .
C33 O18 K2 114.8(6) . .
Mn8 O18 K2 112.2(3) . .
C64 O20 Mn5 114.3(6) . .
C64 O20 Mn7 127.2(6) . .
Mn5 O20 Mn7 103.0(3) . .
C64 O20 K2 110.6(6) . .
Mn5 O20 K2 100.0(3) . .
Mn7 O20 K2 97.4(2) . .
C39 O21 Mn8 128.9(5) . .
C46 O22 Mn7 126.1(5) . 2_566
C46 O22 Mn8 113.2(5) . 2_566
Mn7 O22 Mn8 95.5(2) 2_566 2_566
C46 O22 Mn6 117.4(5) . .
Mn7 O22 Mn6 103.8(2) 2_566 .
Mn8 O22 Mn6 94.6(2) 2_566 .
C49 O23 Mn6 112.3(5) . .
C49 O23 H23' 106(7) . .
Mn6 O23 H23' 92(6) . .
C51 O24 Mn7 122.4(5) . .
C51 O24 Mn5 117.3(5) . .
Mn7 O24 Mn5 96.0(2) . .
C51 O24 Mn6 117.4(5) . .
Mn7 O24 Mn6 103.4(2) . .
Mn5 O24 Mn6 95.2(2) . .
C40 O25 Mn8 114.1(5) . .
C40 O25 Mn6 133.0(5) . 2_566
Mn8 O25 Mn6 106.0(3) . 2_566
C43 O26 H26 109.5 . .
C45 O27 Mn8 117.0(5) . .
C45 O27 Mn7 131.6(5) . .
Mn8 O27 Mn7 102.9(3) . .
C45 O27 K2 91.3(5) . .
Mn8 O27 K2 104.7(2) . .
Mn7 O27 K2 104.6(3) . .
C59 O28 Mn5 111.2(5) . .
C59 O28 Mn6 132.9(5) . .
Mn5 O28 Mn6 107.8(3) . .
C58 O29 Mn5 128.9(5) . .
C52 O30 Mn5 132.2(6) . .
C52 O30 K2 107.4(5) . .
Mn5 O30 K2 120.3(3) . .
C52 O31 K2 167.3(7) . 2_666
C52 O31 K2 88.2(6) . .
K2 O31 K2 103.9(2) 2_666 .
C62 O32 H32 109.5 . .
C10 N1 C12 113.3(7) . .
C10 N1 C8 114.4(7) . .
C12 N1 C8 111.9(7) . .
C10 N1 Mn1 99.9(5) . .
C12 N1 Mn1 112.2(6) . .
C8 N1 Mn1 104.0(6) . .
N3 N2 Mn2 126.1(6) . .
N3 N2 Mn2 122.4(5) . 2_755
Mn2 N2 Mn2 104.8(3) . 2_755
N3 N2 Mn3 108.2(5) . .
Mn2 N2 Mn3 92.7(3) . .
Mn2 N2 Mn3 92.8(2) 2_755 .
N4 N3 N2 177.4(9) . .
C18 N5 C14 112.9(7) . .
C18 N5 C16 112.4(7) . .
C14 N5 C16 113.9(8) . .
C18 N5 Mn4 111.0(6) . .
C14 N5 Mn4 101.2(5) . .
C16 N5 Mn4 104.5(5) . .
C29 N6 C28 111.2(7) . .
C29 N6 C31 112.1(6) . .
C28 N6 C31 111.3(6) . .
C29 N6 Mn3 105.9(4) . .
C28 N6 Mn3 106.3(5) . .
C31 N6 Mn3 109.7(5) . .
C42 N7 C41 112.1(8) . .
C42 N7 C44 112.4(7) . .
C41 N7 C44 114.9(7) . .
C42 N7 Mn8 114.7(6) . .
C41 N7 Mn8 103.5(6) . .
C44 N7 Mn8 98.2(6) . .
C48 N8 C47 111.5(6) . .
C48 N8 C50 111.5(6) . .
C47 N8 C50 111.2(7) . .
C48 N8 Mn6 110.2(5) . .
C47 N8 Mn6 106.8(5) . .
C50 N8 Mn6 105.4(5) . .
C63 N9 C60 115.3(9) . .
C63 N9 C61 111.8(8) . .
C60 N9 C61 114.0(8) . .
C63 N9 Mn5 101.1(6) . .
C60 N9 Mn5 102.0(5) . .
C61 N9 Mn5 111.3(6) . .
N11 N10 Mn7 127.2(6) . .
N11 N10 Mn7 120.6(6) . 2_566
Mn7 N10 Mn7 105.2(3) . 2_566
N11 N10 Mn6 109.4(5) . .
Mn7 N10 Mn6 92.6(3) . .
Mn7 N10 Mn6 92.1(3) 2_566 .
N12 N11 N10 178.5(9) . .
O1 C1 C6 125.7(8) . .
O1 C1 C2 116.0(9) . .
C6 C1 C2 118.3(8) . .
C1 C2 C3 120.3(10) . .
C1 C2 H2 119.8 . .
C3 C2 H2 119.8 . .
C4 C3 C2 119.9(9) . .
C4 C3 H3 120.0 . .
C2 C3 H3 120.0 . .
C5 C4 C3 120.0(10) . .
C5 C4 H4 120.0 . .
C3 C4 H4 120.0 . .
C4 C5 C6 120.7(10) . .
C4 C5 H5 119.7 . .
C6 C5 H5 119.7 . .
C1 C6 C5 120.8(9) . .
C1 C6 C7 123.1(8) . .
C5 C6 C7 116.1(8) . .
O3 C7 O2 121.0(9) . .
O3 C7 C6 121.1(9) . .
O2 C7 C6 117.8(8) . .
O3 C7 K1 74.9(6) . .
O2 C7 K1 46.9(4) . .
C6 C7 K1 160.5(6) . .
N1 C8 C9 109.2(8) . .
N1 C8 H8A 109.8 . .
C9 C8 H8A 109.8 . .
N1 C8 H8B 109.8 . .
C9 C8 H8B 109.8 . .
H8A C8 H8B 108.3 . .
O4 C9 C8 110.5(8) . .
O4 C9 H9A 109.6 . .
C8 C9 H9A 109.6 . .
O4 C9 H9B 109.6 . .
C8 C9 H9B 109.6 . .
H9A C9 H9B 108.1 . .
N1 C10 C11 110.9(7) . .
N1 C10 H10A 109.5 . .
C11 C10 H10A 109.5 . .
N1 C10 H10B 109.5 . .
C11 C10 H10B 109.5 . .
H10A C10 H10B 108.0 . .
O5 C11 C10 109.1(7) . .
O5 C11 K1 61.1(5) . .
C10 C11 K1 88.6(6) . .
O5 C11 H11A 109.9 . .
C10 C11 H11A 109.9 . .
K1 C11 H11A 64.2 . .
O5 C11 H11B 109.9 . .
C10 C11 H11B 109.9 . .
K1 C11 H11B 161.5 . .
H11A C11 H11B 108.3 . .
N1 C12 C13 118.2(8) . .
N1 C12 H12A 107.8 . .
C13 C12 H12A 107.8 . .
N1 C12 H12B 107.8 . .
C13 C12 H12B 107.8 . .
H12A C12 H12B 107.1 . .
O6 C13 C12 108.9(7) . .
O6 C13 H13A 109.9 . .
C12 C13 H13A 109.9 . .
O6 C13 H13B 109.9 . .
C12 C13 H13B 109.9 . .
H13A C13 H13B 108.3 . .
N5 C14 C15 109.3(8) . .
N5 C14 H14A 109.8 . .
C15 C14 H14A 109.8 . .
N5 C14 H14B 109.8 . .
C15 C14 H14B 109.8 . .
H14A C14 H14B 108.3 . .
O8 C15 C14 109.0(8) . .
O8 C15 H15A 109.9 . .
C14 C15 H15A 109.9 . .
O8 C15 H15B 109.9 . .
C14 C15 H15B 109.9 . .
H15A C15 H15B 108.3 . .
N5 C16 C17 109.0(8) . .
N5 C16 H16A 109.9 . .
C17 C16 H16A 109.9 . .
N5 C16 H16B 109.9 . .
C17 C16 H16B 109.9 . .
H16A C16 H16B 108.3 . .
O11 C17 C16 108.8(8) . .
O11 C17 H17A 109.9 . .
C16 C17 H17A 109.9 . .
O11 C17 H17B 109.9 . .
C16 C17 H17B 109.9 . .
H17A C17 H17B 108.3 . .
N5 C18 C19 115.8(8) . .
N5 C18 H18A 108.3 . .
C19 C18 H18A 108.3 . .
N5 C18 H18B 108.3 . .
C19 C18 H18B 108.3 . .
H18A C18 H18B 107.4 . .
O15 C19 C18 110.8(8) . .
O15 C19 H19A 109.5 . .
C18 C19 H19A 109.5 . .
O15 C19 H19B 109.5 . .
C18 C19 H19B 109.5 . .
H19A C19 H19B 108.1 . .
O13 C20 C25 124.9(8) . .
O13 C20 C21 115.0(8) . .
C25 C20 C21 120.1(8) . .
C22 C21 C20 119.1(9) . .
C22 C21 H21 120.5 . .
C20 C21 H21 120.5 . .
C21 C22 C23 122.2(8) . .
C21 C22 H22 118.9 . .
C23 C22 H22 118.9 . .
C24 C23 C22 117.7(9) . .
C24 C23 H23 121.1 . .
C22 C23 H23 121.1 . .
C23 C24 C25 122.5(9) . .
C23 C24 H24 118.7 . .
C25 C24 H24 118.7 . .
C24 C25 C20 118.0(8) . .
C24 C25 C26 119.1(8) . .
C20 C25 C26 122.8(8) . .
O14 C26 O12 119.2(7) . .
O14 C26 C25 121.6(8) . .
O12 C26 C25 119.1(7) . .
O14 C26 K1 70.3(5) . .
O12 C26 K1 49.3(4) . .
C25 C26 K1 165.7(6) . .
O7 C27 C28 112.0(7) . .
O7 C27 H27A 109.2 . .
C28 C27 H27A 109.2 . .
O7 C27 H27B 109.2 . .
C28 C27 H27B 109.2 . .
H27A C27 H27B 107.9 . .
N6 C28 C27 110.0(6) . .
N6 C28 H28A 109.7 . .
C27 C28 H28A 109.7 . .
N6 C28 H28B 109.7 . .
C27 C28 H28B 109.7 . .
H28A C28 H28B 108.2 . .
N6 C29 C30 111.6(7) . .
N6 C29 H29A 109.3 . .
C30 C29 H29A 109.3 . .
N6 C29 H29B 109.3 . .
C30 C29 H29B 109.3 . .
H29A C29 H29B 108.0 . .
O9 C30 C29 110.5(7) . .
O9 C30 H30A 109.6 . .
C29 C30 H30A 109.6 . .
O9 C30 H30B 109.6 . .
C29 C30 H30B 109.6 . .
H30A C30 H30B 108.1 . .
N6 C31 C32 110.5(7) . .
N6 C31 H31A 109.5 . .
C32 C31 H31A 109.5 . .
N6 C31 H31B 109.5 . .
C32 C31 H31B 109.5 . .
H31A C31 H31B 108.1 . .
O10 C32 C31 110.2(6) . .
O10 C32 H32A 109.6 . .
C31 C32 H32A 109.6 . .
O10 C32 H32B 109.6 . .
C31 C32 H32B 109.6 . .
H32A C32 H32B 108.1 . .
O17 C33 O18 120.8(9) . .
O17 C33 C34 120.4(9) . .
O18 C33 C34 118.7(8) . .
O17 C33 K2 76.4(6) . .
O18 C33 K2 45.4(4) . .
C34 C33 K2 161.8(6) . .
C35 C34 C39 120.5(8) . .
C35 C34 C33 116.6(8) . .
C39 C34 C33 122.8(8) . .
C36 C35 C34 120.7(9) . .
C36 C35 H35 119.6 . .
C34 C35 H35 119.6 . .
C37 C36 C35 119.1(8) . .
C37 C36 H36 120.4 . .
C35 C36 H36 120.4 . .
C36 C37 C38 121.9(9) . .
C36 C37 H37 119.1 . .
C38 C37 H37 119.1 . .
C37 C38 C39 119.9(8) . .
C37 C38 H38 120.1 . .
C39 C38 H38 120.1 . .
O21 C39 C34 125.1(8) . .
O21 C39 C38 117.2(8) . .
C34 C39 C38 117.7(8) . .
O25 C40 C41 109.0(7) . .
O25 C40 H40A 109.9 . .
C41 C40 H40A 109.9 . .
O25 C40 H40B 109.9 . .
C41 C40 H40B 109.9 . .
H40A C40 H40B 108.3 . .
N7 C41 C40 110.2(8) . .
N7 C41 H41A 109.6 . .
C40 C41 H41A 109.6 . .
N7 C41 H41B 109.6 . .
C40 C41 H41B 109.6 . .
H41A C41 H41B 108.1 . .
N7 C42 C43 118.1(9) . .
N7 C42 H42A 107.8 . .
C43 C42 H42A 107.8 . .
N7 C42 H42B 107.8 . .
C43 C42 H42B 107.8 . .
H42A C42 H42B 107.1 . .
O26 C43 C42 111.4(9) . .
O26 C43 H43A 109.3 . .
C42 C43 H43A 109.3 . .
O26 C43 H43B 109.3 . .
C42 C43 H43B 109.3 . .
H43A C43 H43B 108.0 . .
C45 C44 N7 112.2(8) . .
C45 C44 H44A 109.2 . .
N7 C44 H44A 109.2 . .
C45 C44 H44B 109.2 . .
N7 C44 H44B 109.2 . .
H44A C44 H44B 107.9 . .
O27 C45 C44 109.3(8) . .
O27 C45 K2 62.6(5) . .
C44 C45 K2 88.8(6) . .
O27 C45 H45A 109.8 . .
C44 C45 H45A 109.8 . .
K2 C45 H45A 62.5 . .
O27 C45 H45B 109.8 . .
C44 C45 H45B 109.8 . .
K2 C45 H45B 161.3 . .
H45A C45 H45B 108.3 . .
O22 C46 C47 110.3(7) . .
O22 C46 H46A 109.6 . .
C47 C46 H46A 109.6 . .
O22 C46 H46B 109.6 . .
C47 C46 H46B 109.6 . .
H46A C46 H46B 108.1 . .
N8 C47 C46 110.2(7) . .
N8 C47 H47A 109.6 . .
C46 C47 H47A 109.6 . .
N8 C47 H47B 109.6 . .
C46 C47 H47B 109.6 . .
H47A C47 H47B 108.1 . .
N8 C48 C49 111.0(7) . .
N8 C48 H48A 109.4 . .
C49 C48 H48A 109.4 . .
N8 C48 H48B 109.4 . .
C49 C48 H48B 109.4 . .
H48A C48 H48B 108.0 . .
O23 C49 C48 110.4(7) . .
O23 C49 H49A 109.6 . .
C48 C49 H49A 109.6 . .
O23 C49 H49B 109.6 . .
C48 C49 H49B 109.6 . .
H49A C49 H49B 108.1 . .
C51 C50 N8 110.7(6) . .
C51 C50 H50A 109.5 . .
N8 C50 H50A 109.5 . .
C51 C50 H50B 109.5 . .
N8 C50 H50B 109.5 . .
H50A C50 H50B 108.1 . .
O24 C51 C50 111.7(7) . .
O24 C51 H51A 109.3 . .
C50 C51 H51A 109.3 . .
O24 C51 H51B 109.3 . .
C50 C51 H51B 109.3 . .
H51A C51 H51B 107.9 . .
O31 C52 O30 119.5(9) . .
O31 C52 C53 120.5(9) . .
O30 C52 C53 120.0(8) . .
O31 C52 K2 69.8(5) . .
O30 C52 K2 50.5(4) . .
C53 C52 K2 167.8(6) . .
C54 C53 C58 118.8(8) . .
C54 C53 C52 119.4(8) . .
C58 C53 C52 121.7(8) . .
C53 C54 C55 123.0(10) . .
C53 C54 H54 118.5 . .
C55 C54 H54 118.5 . .
C56 C55 C54 117.9(10) . .
C56 C55 H55 121.0 . .
C54 C55 H55 121.0 . .
C57 C56 C55 120.7(8) . .
C57 C56 H56 119.6 . .
C55 C56 H56 119.6 . .
C56 C57 C58 121.1(8) . .
C56 C57 H57 119.5 . .
C58 C57 H57 119.5 . .
O29 C58 C57 116.3(8) . .
O29 C58 C53 125.3(8) . .
C57 C58 C53 118.4(8) . .
O28 C59 C60 108.9(8) . .
O28 C59 H59A 109.9 . .
C60 C59 H59A 109.9 . .
O28 C59 H59B 109.9 . .
C60 C59 H59B 109.9 . .
H59A C59 H59B 108.3 . .
N9 C60 C59 113.7(8) . .
N9 C60 H60A 108.8 . .
C59 C60 H60A 108.8 . .
N9 C60 H60B 108.8 . .
C59 C60 H60B 108.8 . .
H60A C60 H60B 107.7 . .
N9 C61 C62 113.0(9) . .
N9 C61 H61A 109.0 . .
C62 C61 H61A 109.0 . .
N9 C61 H61B 109.0 . .
C62 C61 H61B 109.0 . .
H61A C61 H61B 107.8 . .
O32 C62 C61 106.3(12) . .
O32 C62 H62A 110.5 . .
C61 C62 H62A 110.5 . .
O32 C62 H62B 110.5 . .
C61 C62 H62B 110.5 . .
H62A C62 H62B 108.7 . .
N9 C63 C64 110.3(8) . .
N9 C63 H63A 109.6 . .
C64 C63 H63A 109.6 . .
N9 C63 H63B 109.6 . .
C64 C63 H63B 109.6 . .
H63A C63 H63B 108.1 . .
O20 C64 C63 111.2(10) . .
O20 C64 H64A 109.4 . .
C63 C64 H64A 109.4 . .
O20 C64 H64B 109.4 . .
C63 C64 H64B 109.4 . .
H64A C64 H64B 108.0 . .

loop_
_geom_bond_atom_site_label_1
_geom_bond_atom_site_label_2
_geom_bond_distance
_geom_bond_site_symmetry_2
Mn1 O4 1.903(6) .
Mn1 O1 1.914(5) .
Mn1 O2 1.916(6) .
Mn1 O5 1.931(5) .
Mn1 O9 2.183(6) 2_755
Mn1 N1 2.314(8) .
Mn1 Mn2 3.2049(18) .
Mn1 K1 3.910(3) .
Mn2 O7 2.137(5) .
Mn2 O8 2.162(6) .
Mn2 O9 2.166(5) 2_755
Mn2 O5 2.187(6) .
Mn2 N2 2.289(7) .
Mn2 N2 2.317(7) 2_755
Mn2 Mn4 3.2084(17) .
Mn2 K1 4.061(3) .
Mn3 O11 2.151(6) .
Mn3 O4 2.211(6) 2_755
Mn3 O9 2.254(5) .
Mn3 O7 2.275(6) .
Mn3 O10 2.349(6) .
Mn3 N6 2.427(7) .
Mn3 N2 2.491(7) .
Mn4 O13 1.873(5) .
Mn4 O11 1.926(6) .
Mn4 O8 1.929(5) .
Mn4 O12 1.930(6) .
Mn4 O7 2.170(6) .
Mn4 N5 2.305(8) .
Mn4 K1 3.934(3) .
Mn5 O29 1.881(6) .
Mn5 O28 1.920(6) .
Mn5 O20 1.933(6) .
Mn5 O30 1.943(6) .
Mn5 O24 2.182(6) .
Mn5 N9 2.365(8) .
Mn5 Mn7 3.2193(18) .
Mn5 K2 4.003(3) .
Mn6 O28 2.140(6) .
Mn6 O25 2.215(6) 2_566
Mn6 O22 2.258(6) .
Mn6 O24 2.266(6) .
Mn6 O23 2.319(6) .
Mn6 N8 2.428(7) .
Mn6 N10 2.484(7) .
Mn7 O24 2.149(6) .
Mn7 O22 2.160(5) 2_566
Mn7 O20 2.175(6) .
Mn7 O27 2.188(7) .
Mn7 N10 2.307(8) .
Mn7 N10 2.341(7) 2_566
Mn7 Mn8 3.2273(19) .
Mn7 K2 4.082(3) .
Mn8 O25 1.881(6) .
Mn8 O21 1.911(5) .
Mn8 O18 1.929(6) .
Mn8 O27 1.935(6) .
Mn8 O22 2.201(6) 2_566
Mn8 N7 2.334(8) .
Mn8 K2 3.909(3) .
K1 O12 2.643(6) .
K1 O14 2.652(7) 2_655
K1 O2 2.692(6) .
K1 O5 2.997(6) .
K1 O16 3.068(3) .
K1 O8 3.086(7) .
K1 O14 3.107(7) .
K1 C26 3.298(8) .
K1 O3 3.317(9) .
K1 O16' 3.32(3) .
K1 C11 3.414(11) .
K1 C7 3.415(10) .
K2 O30 2.654(6) .
K2 O31 2.744(7) 2_666
K2 O18 2.747(6) .
K2 O19' 2.934(3) .
K2 O27 2.941(7) .
K2 O19 2.99(3) .
K2 O31 3.083(8) .
K2 O20 3.184(7) .
K2 C52 3.284(10) .
K2 C45 3.311(11) .
K2 O17 3.429(8) .
K2 C33 3.505(11) .
O1 C1 1.337(10) .
O2 C7 1.321(11) .
O3 C7 1.244(11) .
O4 C9 1.392(11) .
O4 Mn3 2.211(6) 2_755
O5 C11 1.427(11) .
O6 C13 1.429(12) .
O6 H6 0.8400 .
O7 C27 1.388(10) .
O8 C15 1.453(11) .
O9 C30 1.399(10) .
O9 Mn2 2.166(5) 2_755
O9 Mn1 2.183(6) 2_755
O10 C32 1.436(10) .
O10 H10 0.890(10) .
O11 C17 1.395(11) .
O12 C26 1.293(10) .
O13 C20 1.333(10) .
O14 C26 1.235(10) .
O14 K1 2.652(7) 2_655
O15 C19 1.445(11) .
O15 H15 0.8400 .
O17 C33 1.228(11) .
O18 C33 1.311(11) .
O20 C64 1.423(13) .
O21 C39 1.333(10) .
O22 C46 1.402(10) .
O22 Mn7 2.160(5) 2_566
O22 Mn8 2.201(6) 2_566
O23 C49 1.433(11) .
O23 H23' 0.888(10) .
O24 C51 1.417(10) .
O25 C40 1.452(11) .
O25 Mn6 2.215(6) 2_566
O26 C43 1.411(13) .
O26 H26 0.8400 .
O27 C45 1.457(12) .
O28 C59 1.436(10) .
O29 C58 1.340(10) .
O30 C52 1.295(11) .
O31 C52 1.228(11) .
O31 K2 2.744(7) 2_666
O32 C62 1.384(15) .
O32 H32 0.8400 .
N1 C10 1.454(11) .
N1 C12 1.481(11) .
N1 C8 1.486(11) .
N2 N3 1.217(11) .
N2 Mn2 2.317(7) 2_755
N3 N4 1.172(11) .
N5 C18 1.464(11) .
N5 C14 1.468(12) .
N5 C16 1.490(12) .
N6 C29 1.452(10) .
N6 C28 1.466(10) .
N6 C31 1.498(10) .
N7 C42 1.476(12) .
N7 C41 1.484(12) .
N7 C44 1.501(12) .
N8 C48 1.457(10) .
N8 C47 1.480(11) .
N8 C50 1.506(10) .
N9 C63 1.460(12) .
N9 C60 1.473(13) .
N9 C61 1.526(12) .
N10 N11 1.198(11) .
N10 Mn7 2.341(7) 2_566
N11 N12 1.176(12) .
C1 C6 1.386(13) .
C1 C2 1.396(12) .
C2 C3 1.431(14) .
C2 H2 0.9500 .
C3 C4 1.375(15) .
C3 H3 0.9500 .
C4 C5 1.364(14) .
C4 H4 0.9500 .
C5 C6 1.417(12) .
C5 H5 0.9500 .
C6 C7 1.478(13) .
C8 C9 1.521(13) .
C8 H8A 0.9900 .
C8 H8B 0.9900 .
C9 H9A 0.9900 .
C9 H9B 0.9900 .
C10 C11 1.540(13) .
C10 H10A 0.9900 .
C10 H10B 0.9900 .
C11 H11A 0.9900 .
C11 H11B 0.9900 .
C12 C13 1.502(14) .
C12 H12A 0.9900 .
C12 H12B 0.9900 .
C13 H13A 0.9900 .
C13 H13B 0.9900 .
C14 C15 1.511(13) .
C14 H14A 0.9900 .
C14 H14B 0.9900 .
C15 H15A 0.9900 .
C15 H15B 0.9900 .
C16 C17 1.530(14) .
C16 H16A 0.9900 .
C16 H16B 0.9900 .
C17 H17A 0.9900 .
C17 H17B 0.9900 .
C18 C19 1.514(14) .
C18 H18A 0.9900 .
C18 H18B 0.9900 .
C19 H19A 0.9900 .
C19 H19B 0.9900 .
C20 C25 1.404(12) .
C20 C21 1.417(12) .
C21 C22 1.366(13) .
C21 H21 0.9500 .
C22 C23 1.403(14) .
C22 H22 0.9500 .
C23 C24 1.380(13) .
C23 H23 0.9500 .
C24 C25 1.400(12) .
C24 H24 0.9500 .
C25 C26 1.463(11) .
C27 C28 1.542(11) .
C27 H27A 0.9900 .
C27 H27B 0.9900 .
C28 H28A 0.9900 .
C28 H28B 0.9900 .
C29 C30 1.532(11) .
C29 H29A 0.9900 .
C29 H29B 0.9900 .
C30 H30A 0.9900 .
C30 H30B 0.9900 .
C31 C32 1.503(11) .
C31 H31A 0.9900 .
C31 H31B 0.9900 .
C32 H32A 0.9900 .
C32 H32B 0.9900 .
C33 C34 1.501(13) .
C34 C35 1.392(12) .
C34 C39 1.402(12) .
C35 C36 1.384(13) .
C35 H35 0.9500 .
C36 C37 1.352(13) .
C36 H36 0.9500 .
C37 C38 1.396(12) .
C37 H37 0.9500 .
C38 C39 1.406(12) .
C38 H38 0.9500 .
C40 C41 1.516(12) .
C40 H40A 0.9900 .
C40 H40B 0.9900 .
C41 H41A 0.9900 .
C41 H41B 0.9900 .
C42 C43 1.489(14) .
C42 H42A 0.9900 .
C42 H42B 0.9900 .
C43 H43A 0.9900 .
C43 H43B 0.9900 .
C44 C45 1.483(13) .
C44 H44A 0.9900 .
C44 H44B 0.9900 .
C45 H45A 0.9900 .
C45 H45B 0.9900 .
C46 C47 1.538(13) .
C46 H46A 0.9900 .
C46 H46B 0.9900 .
C47 H47A 0.9900 .
C47 H47B 0.9900 .
C48 C49 1.526(13) .
C48 H48A 0.9900 .
C48 H48B 0.9900 .
C49 H49A 0.9900 .
C49 H49B 0.9900 .
C50 C51 1.500(11) .
C50 H50A 0.9900 .
C50 H50B 0.9900 .
C51 H51A 0.9900 .
C51 H51B 0.9900 .
C52 C53 1.484(12) .
C53 C54 1.350(14) .
C53 C58 1.414(12) .
C54 C55 1.409(13) .
C54 H54 0.9500 .
C55 C56 1.373(14) .
C55 H55 0.9500 .
C56 C57 1.372(12) .
C56 H56 0.9500 .
C57 C58 1.406(12) .
C57 H57 0.9500 .
C59 C60 1.476(13) .
C59 H59A 0.9900 .
C59 H59B 0.9900 .
C60 H60A 0.9900 .
C60 H60B 0.9900 .
C61 C62 1.551(17) .
C61 H61A 0.9900 .
C61 H61B 0.9900 .
C62 H62A 0.9900 .
C62 H62B 0.9900 .
C63 C64 1.530(13) .
C63 H63A 0.9900 .
C63 H63B 0.9900 .
C64 H64A 0.9900 .
C64 H64B 0.9900 .

loop_
_platon_squeeze_void_nr
_platon_squeeze_void_average_x
_platon_squeeze_void_average_y
_platon_squeeze_void_average_z
_platon_squeeze_void_volume
_platon_squeeze_void_count_electrons
1 -0.124 0.500 1.00- 987.0 189
